data_1509887
loop_
_publ_author_name
'Jansen, M.'
'Ahlert, S.'
'Dinnebier, R.'

_publ_section_title
;
 The crystal structures of the high temperature phases of Ag4 Mn3 O8
;
_journal_name_full 'Zeitschrift fuer Anorganische und Allgemeine Chemie'
_journal_page_first 90
_journal_page_last 98
_journal_paper_doi 10.1002/zaac.200400421
_journal_volume 631
_journal_year 2005
_chemical_formula_sum 'Ag4 Mn3 O8'
_chemical_name_systematic 'Ag4.00 Mn3 O8'
_space_group_IT_number 212
_symmetry_space_group_name_Hall 'P 4acd 2ab 3'
_symmetry_space_group_name_H-M 'P 43 3 2'
_cell_angle_alpha 90
_cell_angle_beta 90
_cell_angle_gamma 90
_cell_formula_units_Z 4
_cell_length_a 8.95996
_cell_length_b 8.95996
_cell_length_c 8.95996
_cell_volume 719.314
_citation_journal_id_ASTM ZAACAB
_cod_data_source_file silver3-x_164.cif
_cod_data_source_block Ag4Mn3O8
_cod_original_cell_volume 719.3135
_cod_database_code 1509887

loop_
_symmetry_equiv_pos_as_xyz
x,y,z
-y+3/4,x+1/4,z+3/4
-x+1/2,-y,z+1/2
y+3/4,-x+3/4,z+1/4
x+1/2,-y+1/2,-z
y+1/4,x+3/4,-z+3/4
-x,y+1/2,-z+1/2
-y+1/4,-x+1/4,-z+1/4
z,x,y
-x+3/4,z+1/4,y+3/4
-z+1/2,-x,y+1/2
x+3/4,-z+3/4,y+1/4
z+1/2,-x+1/2,-y
x+1/4,z+3/4,-y+3/4
-z,x+1/2,-y+1/2
-x+1/4,-z+1/4,-y+1/4
y,z,x
y+1/2,-z+1/2,-x
z+1/4,y+3/4,-x+3/4
-y,z+1/2,-x+1/2
-z+1/4,-y+1/4,-x+1/4
-y+1/2,-z,x+1/2
z+3/4,-y+3/4,x+1/4
-z+3/4,y+1/4,x+3/4

loop_
_atom_site_label
_atom_site_type_symbol
_atom_site_fract_x
_atom_site_fract_y
_atom_site_fract_z
_atom_site_occupancy
_atom_site_U_iso_or_equiv
O1 O-2 0.9558 0.3427 0.4358 1 0.0
Mn1 Mn+4 0.375 0.41448 0.16448 1 0.0
Ag2 Ag+1 0.0144 0.0945 0.2109 0.2771 0.0
O2 O-2 0.6338 0.1338 0.3662 1 0.0
Ag1 Ag+1 0.2543 0.87698 0.2232 0.3896 0.0
